data_7106949
loop_
_publ_author_name
'Animesh Das'
'Alexander Hubner'
'Mitra Weber'
'Michael Bolte'
'Hans-Wolfram Lerner'
'Matthias Wagner'

_publ_section_title
;
 9-H-9-Borafluorene dimethyl sulfide adduct: a product of a unique
 ring-contraction reaction and a useful hydroboration reagent
;
_journal_name_full Chem.Commun.
_journal_page_first 11339
_journal_paper_doi 10.1039/c1cc14888e
_journal_volume 47
_journal_year 2011
_chemical_formula_moiety 'C12 H12 B2'
_chemical_formula_sum 'C12 H12 B2'
_chemical_formula_weight 177.84
_chemical_name_systematic ?
_space_group_IT_number 14
_symmetry_cell_setting monoclinic
_symmetry_space_group_name_Hall '-P 2ybc'
_symmetry_space_group_name_H-M 'P 1 21/c 1'
_atom_sites_solution_hydrogens geom
_atom_sites_solution_primary direct
_atom_sites_solution_secondary difmap
_audit_creation_method SHELXL-97
_cell_angle_alpha 90.00
_cell_angle_beta 99.524(11)
_cell_angle_gamma 90.00
_cell_formula_units_Z 4
_cell_length_a 9.4074(12)
_cell_length_b 14.8970(14)
_cell_length_c 7.1428(10)
_cell_measurement_reflns_used 6878
_cell_measurement_temperature 173(2)
_cell_measurement_theta_max 26.6
_cell_measurement_theta_min 3.5
_cell_volume 987.2(2)
_computing_cell_refinement 'X-Area (Stoe & Cie, 2001)'
_computing_data_collection 'X-Area (Stoe & Cie, 2001)'
_computing_data_reduction 'X-Area (Stoe & Cie, 2001)'
_computing_molecular_graphics 'XP (Sheldrick, 2008)'
_computing_publication_material SHELXL97
_computing_structure_refinement 'SHELXL97 (Sheldrick, 2008) '
_computing_structure_solution 'SHELXS97 (Sheldrick, 2008) '
_diffrn_ambient_temperature 173(2)
_diffrn_measured_fraction_theta_full 0.998
_diffrn_measured_fraction_theta_max 0.990
_diffrn_measurement_device_type 'STOE IPDS II two-circle-diffractometer'
_diffrn_measurement_method \w
_diffrn_radiation_monochromator graphite
_diffrn_radiation_source 'fine-focus sealed tube'
_diffrn_radiation_type MoK\a
_diffrn_radiation_wavelength 0.71073
_diffrn_reflns_av_R_equivalents 0.0688
_diffrn_reflns_av_sigmaI/netI 0.0840
_diffrn_reflns_limit_h_max 11
_diffrn_reflns_limit_h_min -11
_diffrn_reflns_limit_k_max 17
_diffrn_reflns_limit_k_min -18
_diffrn_reflns_limit_l_max 8
_diffrn_reflns_limit_l_min -8
_diffrn_reflns_number 12161
_diffrn_reflns_theta_full 25.00
_diffrn_reflns_theta_max 26.44
_diffrn_reflns_theta_min 3.51
_diffrn_standards_number 0
_exptl_absorpt_coefficient_mu 0.064
_exptl_absorpt_correction_type none
_exptl_crystal_colour colourless
_exptl_crystal_density_diffrn 1.197
_exptl_crystal_density_method 'not measured'
_exptl_crystal_description block
_exptl_crystal_F_000 376
_exptl_crystal_size_max 0.41
_exptl_crystal_size_mid 0.32
_exptl_crystal_size_min 0.32
_refine_diff_density_max 0.165
_refine_diff_density_min -0.264
_refine_diff_density_rms 0.049
_refine_ls_extinction_coef 0.068(9)
_refine_ls_extinction_expression Fc^*^=kFc[1+0.001xFc^2^\l^3^/sin(2\q)]^-1/4^
_refine_ls_extinction_method SHELXL
_refine_ls_goodness_of_fit_ref 0.954
_refine_ls_hydrogen_treatment mixed
_refine_ls_matrix_type full
_refine_ls_number_parameters 144
_refine_ls_number_reflns 2012
_refine_ls_number_restraints 0
_refine_ls_restrained_S_all 0.954
_refine_ls_R_factor_all 0.0719
_refine_ls_R_factor_gt 0.0494
_refine_ls_shift/su_max 0.000
_refine_ls_shift/su_mean 0.000
_refine_ls_structure_factor_coef Fsqd
_refine_ls_weighting_details 'calc w=1/[\s^2^(Fo^2^)+(0.0676P)^2^] where P=(Fo^2^+2Fc^2^)/3'
_refine_ls_weighting_scheme calc
_refine_ls_wR_factor_gt 0.1180
_refine_ls_wR_factor_ref 0.1280
_reflns_number_gt 1459
_reflns_number_total 2012
_reflns_threshold_expression I>2\s(I)
_cod_data_source_file c1cc14888e.txt
_cod_data_source_block wa1273
_cod_original_sg_symbol_H-M P21/c
_cod_database_code 7106949

loop_
_symmetry_equiv_pos_as_xyz
'x, y, z'
'-x, y+1/2, -z+1/2'
'-x, -y, -z'
'x, -y-1/2, z-1/2'

loop_
_atom_site_label
_atom_site_type_symbol
_atom_site_fract_x
_atom_site_fract_y
_atom_site_fract_z
_atom_site_U_iso_or_equiv
_atom_site_adp_type
_atom_site_occupancy
_atom_site_symmetry_multiplicity
_atom_site_calc_flag
_atom_site_refinement_flags
B1 B 0.87212(17) 0.17965(11) 0.1948(2) 0.0262(4) Uani 1 1 d .
H1A H 0.8065(16) 0.1390(11) 0.310(2) 0.029(4) Uiso 1 1 d .
H1B H 0.984(2) 0.1544(13) 0.224(3) 0.048(5) Uiso 1 1 d .
B2 B 0.71732(18) 0.11198(11) 0.1641(2) 0.0277(4) Uani 1 1 d .
H2B H 0.7175(17) 0.0376(12) 0.170(2) 0.035(4) Uiso 1 1 d .
H2A H 0.8034(18) 0.1372(12) 0.057(2) 0.035(4) Uiso 1 1 d .
C1 C 0.83848(13) 0.28188(9) 0.18372(18) 0.0239(3) Uani 1 1 d .
C2 C 0.69702(14) 0.31840(9) 0.14873(17) 0.0229(3) Uani 1 1 d .
C3 C 0.68373(16) 0.41240(10) 0.1443(2) 0.0297(4) Uani 1 1 d .
H3 H 0.5901 0.4382 0.1229 0.036 Uiso 1 1 calc R
C4 C 0.80253(17) 0.46866(10) 0.1702(2) 0.0343(4) Uani 1 1 d .
H4 H 0.7893 0.5319 0.1651 0.041 Uiso 1 1 calc R
C5 C 0.94083(16) 0.43317(11) 0.2036(2) 0.0342(4) Uani 1 1 d .
H5 H 1.0228 0.4714 0.2213 0.041 Uiso 1 1 calc R
C6 C 0.95666(15) 0.34110(10) 0.2105(2) 0.0301(4) Uani 1 1 d .
H6 H 1.0512 0.3167 0.2343 0.036 Uiso 1 1 calc R
C11 C 0.57371(14) 0.16590(10) 0.12514(18) 0.0246(3) Uani 1 1 d .
C12 C 0.56565(14) 0.26057(10) 0.11542(18) 0.0235(3) Uani 1 1 d .
C13 C 0.42843(15) 0.30017(11) 0.0712(2) 0.0297(4) Uani 1 1 d .
H13 H 0.4211 0.3637 0.0646 0.036 Uiso 1 1 calc R
C14 C 0.30401(15) 0.24929(12) 0.0373(2) 0.0339(4) Uani 1 1 d .
H14 H 0.2131 0.2781 0.0063 0.041 Uiso 1 1 calc R
C15 C 0.31112(16) 0.15655(12) 0.0482(2) 0.0340(4) Uani 1 1 d .
H15 H 0.2258 0.1213 0.0256 0.041 Uiso 1 1 calc R
C16 C 0.44497(15) 0.11631(11) 0.0927(2) 0.0308(4) Uani 1 1 d .
H16 H 0.4500 0.0527 0.1017 0.037 Uiso 1 1 calc R

loop_
_atom_site_aniso_label
_atom_site_aniso_U_11
_atom_site_aniso_U_22
_atom_site_aniso_U_33
_atom_site_aniso_U_23
_atom_site_aniso_U_13
_atom_site_aniso_U_12
B1 0.0225(7) 0.0267(8) 0.0285(8) -0.0006(6) 0.0016(6) 0.0027(6)
B2 0.0294(8) 0.0231(8) 0.0294(8) -0.0017(6) 0.0017(6) -0.0008(6)
C1 0.0220(7) 0.0253(8) 0.0242(6) -0.0005(5) 0.0031(5) -0.0010(5)
C2 0.0233(7) 0.0237(7) 0.0215(6) -0.0002(5) 0.0031(5) 0.0010(5)
C3 0.0281(7) 0.0249(8) 0.0358(8) -0.0016(6) 0.0043(6) 0.0026(5)
C4 0.0400(8) 0.0213(7) 0.0416(9) -0.0019(6) 0.0062(6) -0.0021(6)
C5 0.0317(7) 0.0315(8) 0.0389(8) -0.0021(7) 0.0040(6) -0.0098(7)
C6 0.0229(7) 0.0334(8) 0.0333(8) -0.0010(6) 0.0029(6) -0.0022(6)
C11 0.0245(7) 0.0252(8) 0.0239(7) -0.0026(5) 0.0036(5) -0.0017(5)
C12 0.0221(7) 0.0277(7) 0.0210(6) -0.0001(5) 0.0037(5) 0.0015(5)
C13 0.0242(7) 0.0314(8) 0.0331(8) 0.0005(6) 0.0040(5) 0.0029(6)
C14 0.0191(7) 0.0459(10) 0.0360(8) 0.0004(7) 0.0029(6) 0.0021(6)
C15 0.0240(7) 0.0436(10) 0.0337(8) 0.0000(7) 0.0024(6) -0.0083(6)
C16 0.0298(8) 0.0299(8) 0.0323(8) -0.0016(6) 0.0038(6) -0.0071(6)

loop_
_atom_type_symbol
_atom_type_description
_atom_type_scat_dispersion_real
_atom_type_scat_dispersion_imag
_atom_type_scat_source
C C 0.0033 0.0016 'International Tables Vol C Tables 4.2.6.8 and 6.1.1.4'
H H 0.0000 0.0000 'International Tables Vol C Tables 4.2.6.8 and 6.1.1.4'
B B 0.0013 0.0007 'International Tables Vol C Tables 4.2.6.8 and 6.1.1.4'

loop_
_geom_angle_atom_site_label_1
_geom_angle_atom_site_label_2
_geom_angle_atom_site_label_3
_geom_angle
C1 B1 B2 113.49(12)
C1 B1 H1A 112.7(7)
B2 B1 H1A 47.2(7)
C1 B1 H1B 121.5(10)
B2 B1 H1B 125.0(10)
H1A B1 H1B 105.4(12)
C1 B1 H2A 112.3(8)
B2 B1 H2A 45.8(7)
H1A B1 H2A 91.4(10)
H1B B1 H2A 109.2(12)
C11 B2 B1 113.81(12)
C11 B2 H1A 114.4(7)
B1 B2 H1A 45.9(7)
C11 B2 H2B 121.2(9)
B1 B2 H2B 125.0(9)
H1A B2 H2B 106.4(11)
C11 B2 H2A 111.3(8)
B1 B2 H2A 45.7(8)
H1A B2 H2A 90.0(10)
H2B B2 H2A 109.0(11)
C6 C1 C2 118.67(13)
C6 C1 B1 117.23(12)
C2 C1 B1 124.10(12)
C3 C2 C1 117.55(12)
C3 C2 C12 120.20(12)
C1 C2 C12 122.25(12)
C4 C3 C2 122.22(14)
C4 C3 H3 118.9
C2 C3 H3 118.9
C3 C4 C5 120.36(14)
C3 C4 H4 119.8
C5 C4 H4 119.8
C6 C5 C4 118.51(13)
C6 C5 H5 120.7
C4 C5 H5 120.7
C5 C6 C1 122.70(13)
C5 C6 H6 118.7
C1 C6 H6 118.7
C16 C11 C12 118.61(13)
C16 C11 B2 117.21(13)
C12 C11 B2 124.16(12)
C13 C12 C11 117.99(13)
C13 C12 C2 119.90(13)
C11 C12 C2 122.12(12)
C14 C13 C12 121.90(15)
C14 C13 H13 119.0
C12 C13 H13 119.0
C13 C14 C15 120.38(14)
C13 C14 H14 119.8
C15 C14 H14 119.8
C16 C15 C14 118.62(14)
C16 C15 H15 120.7
C14 C15 H15 120.7
C15 C16 C11 122.49(15)
C15 C16 H16 118.8
C11 C16 H16 118.8

loop_
_geom_bond_atom_site_label_1
_geom_bond_atom_site_label_2
_geom_bond_distance
B1 C1 1.555(2)
B1 B2 1.755(2)
B1 H1A 1.262(15)
B1 H1B 1.10(2)
B1 H2A 1.256(17)
B2 C11 1.557(2)
B2 H1A 1.289(15)
B2 H2B 1.108(18)
B2 H2A 1.259(16)
C1 C6 1.4073(19)
C1 C2 1.4210(18)
C2 C3 1.406(2)
C2 C12 1.4929(18)
C3 C4 1.385(2)
C3 H3 0.9500
C4 C5 1.388(2)
C4 H4 0.9500
C5 C6 1.380(2)
C5 H5 0.9500
C6 H6 0.9500
C11 C16 1.4048(19)
C11 C12 1.4134(19)
C12 C13 1.4068(19)
C13 C14 1.382(2)
C13 H13 0.9500
C14 C15 1.385(2)
C14 H14 0.9500
C15 C16 1.383(2)
C15 H15 0.9500
C16 H16 0.9500

loop_
_geom_torsion_atom_site_label_1
_geom_torsion_atom_site_label_2
_geom_torsion_atom_site_label_3
_geom_torsion_atom_site_label_4
_geom_torsion
C1 B1 B2 C11 1.71(17)
B2 B1 C1 C6 178.84(12)
B2 B1 C1 C2 -1.09(18)
C6 C1 C2 C3 -0.45(18)
B1 C1 C2 C3 179.48(12)
C6 C1 C2 C12 178.92(12)
B1 C1 C2 C12 -1.16(19)
C1 C2 C3 C4 0.8(2)
C12 C2 C3 C4 -178.53(13)
C2 C3 C4 C5 -0.6(2)
C3 C4 C5 C6 -0.1(2)
C4 C5 C6 C1 0.5(2)
C2 C1 C6 C5 -0.2(2)
B1 C1 C6 C5 179.88(13)
B1 B2 C11 C16 177.96(12)
B1 B2 C11 C12 -0.21(18)
C16 C11 C12 C13 -0.77(18)
B2 C11 C12 C13 177.38(13)
C16 C11 C12 C2 179.74(12)
B2 C11 C12 C2 -2.11(19)
C3 C2 C12 C13 2.80(18)
C1 C2 C12 C13 -176.55(12)
C3 C2 C12 C11 -177.72(13)
C1 C2 C12 C11 2.93(18)
C11 C12 C13 C14 -0.2(2)
C2 C12 C13 C14 179.29(12)
C12 C13 C14 C15 0.8(2)
C13 C14 C15 C16 -0.3(2)
C14 C15 C16 C11 -0.7(2)
C12 C11 C16 C15 1.2(2)
B2 C11 C16 C15 -177.03(13)
